data_1559609
loop_
_publ_author_name
'Bayer, Uwe'
'Werner, Daniel'
'Berkefeld, Andreas'
'Maichle-M\"ossmer, C\"acilia'
'Anwander, Reiner'

_publ_section_title
;
 Cerium-quinone redox couples put under scrutiny.
;
_journal_issue 4
_journal_name_full 'Chemical science'
_journal_page_first 1343
_journal_page_last 1351
_journal_paper_doi 10.1039/d0sc04489j
_journal_volume 12
_journal_year 2020
_chemical_formula_sum 'C97.07 H204.13 Ce2 O30 Si6'
_chemical_formula_weight 2300.34
_chemical_properties_physical Air-sensitive,Moisture-sensitive
_space_group_crystal_system triclinic
_space_group_IT_number 2
_space_group_name_Hall '-P 1'
_space_group_name_H-M_alt 'P -1'
_atom_sites_solution_hydrogens geom
_audit_creation_method SHELXL-2018/3
_audit_update_record
;
2020-08-10 deposited with the CCDC.	2020-11-23 downloaded from the CCDC.
;
_cell_angle_alpha 71.904(2)
_cell_angle_beta 81.904(2)
_cell_angle_gamma 60.636(2)
_cell_formula_units_Z 1
_cell_length_a 13.7919(11)
_cell_length_b 14.0585(12)
_cell_length_c 20.0654(16)
_cell_measurement_reflns_used 9788
_cell_measurement_temperature 100(2)
_cell_measurement_theta_max 29.66
_cell_measurement_theta_min 2.2745
_cell_volume 3222.7(5)
_computing_cell_refinement 'SAINT V8.38A (Bruker AXS Inc., 2017)'
_computing_data_collection 'APEX3 v2017.3-0 (Bruker AXS)'
_computing_data_reduction 'SAINT V8.38A (Bruker AXS Inc., 2017)'
_computing_structure_refinement 'SHELXL-2018/3 (Sheldrick, 2018)'
_computing_structure_solution 'XT, VERSION 2014/5,SHELXS-13 (Sheldrick 2008)'
_diffrn_ambient_temperature 100(2)
_diffrn_measured_fraction_theta_full 0.999
_diffrn_measured_fraction_theta_max 0.997
_diffrn_measurement_device_type 'Bruker APEX II DUO'
_diffrn_measurement_method 'omega scans'
_diffrn_radiation_type MoK\a
_diffrn_radiation_wavelength 0.71073
_diffrn_reflns_av_R_equivalents 0.0572
_diffrn_reflns_av_unetI/netI 0.0357
_diffrn_reflns_Laue_measured_fraction_full 0.999
_diffrn_reflns_Laue_measured_fraction_max 0.997
_diffrn_reflns_limit_h_max 19
_diffrn_reflns_limit_h_min -19
_diffrn_reflns_limit_k_max 19
_diffrn_reflns_limit_k_min -19
_diffrn_reflns_limit_l_max 27
_diffrn_reflns_limit_l_min -27
_diffrn_reflns_number 121853
_diffrn_reflns_point_group_measured_fraction_full 0.999
_diffrn_reflns_point_group_measured_fraction_max 0.997
_diffrn_reflns_theta_full 25.242
_diffrn_reflns_theta_max 29.699
_diffrn_reflns_theta_min 1.694
_diffrn_source 'ImuS-focus sealed tube'
_exptl_absorpt_coefficient_mu 0.815
_exptl_absorpt_correction_T_max 0.7459
_exptl_absorpt_correction_T_min 0.6529
_exptl_absorpt_correction_type numerical
_exptl_absorpt_process_details sadabs
_exptl_crystal_colour 'dark purple'
_exptl_crystal_density_diffrn 1.185
_exptl_crystal_description block
_exptl_crystal_F_000 1227
_exptl_crystal_size_max 0.281
_exptl_crystal_size_mid 0.167
_exptl_crystal_size_min 0.126
_refine_diff_density_max 1.002
_refine_diff_density_min -0.806
_refine_diff_density_rms 0.069
_refine_ls_extinction_method none
_refine_ls_goodness_of_fit_ref 1.021
_refine_ls_hydrogen_treatment constr
_refine_ls_matrix_type full
_refine_ls_number_parameters 710
_refine_ls_number_reflns 18242
_refine_ls_number_restraints 307
_refine_ls_restrained_S_all 1.026
_refine_ls_R_factor_all 0.0327
_refine_ls_R_factor_gt 0.0269
_refine_ls_shift/su_max 0.004
_refine_ls_shift/su_mean 0.000
_refine_ls_structure_factor_coef Fsqd
_refine_ls_weighting_details 'w=1/[\s^2^(Fo^2^)+(0.0300P)^2^+1.5219P] where P=(Fo^2^+2Fc^2^)/3'
_refine_ls_weighting_scheme calc
_refine_ls_wR_factor_gt 0.0649
_refine_ls_wR_factor_ref 0.0681
_reflns_Friedel_coverage 0.000
_reflns_number_gt 16388
_reflns_number_total 18242
_reflns_threshold_expression 'I > 2\s(I)'
_cod_data_source_file d0sc04489j2.cif
_cod_data_source_block 5-hq_mo_UB229A_2_0m
_cod_depositor_comments
;Adding full bibliography for 1559596--1559611.cif.

 Adding full bibliography for 1559596--1559611.cif.
;
_cod_database_code 1559609
_shelx_shelxl_version_number 2018/3
_shelx_space_group_comment
;
The symmetry employed for this shelxl refinement is uniquely defined
by the following loop, which should always be used as a source of
symmetry information in preference to the above space-group names.
They are only intended as comments.
;
_shelx_estimated_absorpt_t_min 0.803
_shelx_estimated_absorpt_t_max 0.904

loop_
_space_group_symop_operation_xyz
'x, y, z'
'-x, -y, -z'

loop_
_atom_site_label
_atom_site_type_symbol
_atom_site_fract_x
_atom_site_fract_y
_atom_site_fract_z
_atom_site_U_iso_or_equiv
_atom_site_adp_type
_atom_site_occupancy
_atom_site_site_symmetry_order
_atom_site_calc_flag
_atom_site_refinement_flags_posn
_atom_site_refinement_flags_adp
_atom_site_refinement_flags_occupancy
_atom_site_disorder_assembly
_atom_site_disorder_group
C1 C 0.54523(12) 0.49932(13) 0.43292(7) 0.0161(3) Uani 1 1 d . . . . .
C2 C 0.53434(13) 0.57991(14) 0.46410(8) 0.0181(3) Uani 1 1 d . . . . .
H2 H 0.557541 0.634870 0.439683 0.022 Uiso 1 1 calc R U . . .
C3 C 0.48977(13) 0.58036(14) 0.53064(8) 0.0186(3) Uani 1 1 d . . . . .
H3 H 0.483079 0.635414 0.551481 0.022 Uiso 1 1 calc R U . . .
C4 C 0.82278(14) 0.27705(15) 0.07578(9) 0.0237(3) Uani 1 1 d . . . . .
C5 C 0.85255(18) 0.36833(17) 0.07484(10) 0.0330(4) Uani 1 1 d . . . . .
H5A H 0.933217 0.334251 0.080726 0.050 Uiso 1 1 calc R U . . .
H5B H 0.814772 0.402019 0.113225 0.050 Uiso 1 1 calc R U . . .
H5C H 0.828824 0.427515 0.029980 0.050 Uiso 1 1 calc R U . . .
C6 C 0.69662(16) 0.32516(17) 0.07372(10) 0.0330(4) Uani 1 1 d . . . . .
H6A H 0.665609 0.389004 0.031458 0.049 Uiso 1 1 calc R U . . .
H6B H 0.664140 0.351580 0.115343 0.049 Uiso 1 1 calc R U . . .
H6C H 0.679201 0.265749 0.073028 0.049 Uiso 1 1 calc R U . . .
C7 C 0.87636(19) 0.22603(19) 0.01482(10) 0.0383(5) Uani 1 1 d . . . . .
H7A H 0.847477 0.285283 -0.029602 0.058 Uiso 1 1 calc R U . . .
H7B H 0.858812 0.165248 0.017701 0.058 Uiso 1 1 calc R U . . .
H7C H 0.957219 0.194791 0.017203 0.058 Uiso 1 1 calc R U . . .
C8 C 1.10548(14) 0.09916(16) 0.23204(10) 0.0294(4) Uani 1 1 d . . . . .
C9 C 1.16814(18) 0.1661(2) 0.21993(16) 0.0555(7) Uani 1 1 d . . . . .
H9A H 1.141385 0.227873 0.176345 0.083 Uiso 1 1 calc R U . . .
H9B H 1.247815 0.115702 0.216344 0.083 Uiso 1 1 calc R U . . .
H9C H 1.155825 0.197987 0.259258 0.083 Uiso 1 1 calc R U . . .
C10 C 1.13149(17) 0.0425(2) 0.17407(13) 0.0454(6) Uani 1 1 d . . . . .
H10A H 1.111568 0.100469 0.128613 0.068 Uiso 1 1 calc R U . . .
H10B H 1.088605 0.001677 0.180833 0.068 Uiso 1 1 calc R U . . .
H10C H 1.211148 -0.011195 0.175242 0.068 Uiso 1 1 calc R U . . .
C11 C 1.13305(19) 0.0113(2) 0.30304(14) 0.0623(8) Uani 1 1 d . . . . .
H11A H 1.088127 -0.027441 0.309863 0.093 Uiso 1 1 calc R U . . .
H11B H 1.116682 0.049027 0.339962 0.093 Uiso 1 1 calc R U . . .
H11C H 1.212178 -0.044426 0.305193 0.093 Uiso 1 1 calc R U . . .
C12 C 0.84405(17) -0.01290(16) 0.25871(11) 0.0337(4) Uani 1 1 d . . . . .
C13 C 0.72094(19) 0.0607(2) 0.23884(15) 0.0502(6) Uani 1 1 d . . . . .
H13A H 0.712325 0.117168 0.193534 0.075 Uiso 1 1 calc R U . . .
H13B H 0.681195 0.099633 0.274801 0.075 Uiso 1 1 calc R U . . .
H13C H 0.690166 0.012614 0.235417 0.075 Uiso 1 1 calc R U . . .
C14 C 0.85921(19) -0.09921(17) 0.33034(13) 0.0422(5) Uani 1 1 d . . . . .
H14A H 0.838110 -0.154771 0.326995 0.063 Uiso 1 1 calc R U . . .
H14B H 0.811965 -0.059712 0.364567 0.063 Uiso 1 1 calc R U . . .
H14C H 0.937267 -0.138497 0.345419 0.063 Uiso 1 1 calc R U . . .
C15 C 0.9105(2) -0.07357(19) 0.20370(13) 0.0493(6) Uani 1 1 d . . . . .
H15A H 0.902171 -0.017254 0.158366 0.074 Uiso 1 1 calc R U . . .
H15B H 0.882772 -0.123800 0.199637 0.074 Uiso 1 1 calc R U . . .
H15C H 0.989220 -0.118696 0.217693 0.074 Uiso 1 1 calc R U . . .
C16 C 0.38702(14) 0.20874(14) 0.40328(9) 0.0237(3) Uani 1 1 d . . . . .
C17 C 0.38550(18) 0.22343(18) 0.47574(10) 0.0335(4) Uani 1 1 d . . . . .
H17A H 0.461930 0.193171 0.491324 0.050 Uiso 1 1 calc R U . . .
H17B H 0.350405 0.182181 0.509035 0.050 Uiso 1 1 calc R U . . .
H17C H 0.343185 0.304359 0.473370 0.050 Uiso 1 1 calc R U . . .
C18 C 0.26880(16) 0.25829(18) 0.37703(11) 0.0353(4) Uani 1 1 d . . . . .
H18A H 0.226512 0.338344 0.376793 0.053 Uiso 1 1 calc R U . . .
H18B H 0.232894 0.215889 0.408066 0.053 Uiso 1 1 calc R U . . .
H18C H 0.270950 0.252519 0.329361 0.053 Uiso 1 1 calc R U . . .
C19 C 0.45415(19) 0.08396(16) 0.40424(12) 0.0378(5) Uani 1 1 d . . . . .
H19A H 0.454242 0.077142 0.357079 0.057 Uiso 1 1 calc R U . . .
H19B H 0.420538 0.040580 0.436942 0.057 Uiso 1 1 calc R U . . .
H19C H 0.530796 0.053976 0.419300 0.057 Uiso 1 1 calc R U . . .
C20 C 0.24217(13) 0.59437(14) 0.33655(9) 0.0225(3) Uani 1 1 d . . . . .
C21 C 0.28149(18) 0.66130(17) 0.27461(13) 0.0411(5) Uani 1 1 d . . . . .
H21A H 0.286700 0.636199 0.233200 0.062 Uiso 1 1 calc R U . . .
H21B H 0.354782 0.648355 0.285552 0.062 Uiso 1 1 calc R U . . .
H21C H 0.228360 0.742502 0.265115 0.062 Uiso 1 1 calc R U . . .
C22 C 0.22986(18) 0.6342(2) 0.40072(13) 0.0453(6) Uani 1 1 d . . . . .
H22A H 0.300434 0.628287 0.410736 0.068 Uiso 1 1 calc R U . . .
H22B H 0.209757 0.586550 0.440961 0.068 Uiso 1 1 calc R U . . .
H22C H 0.171409 0.713480 0.391989 0.068 Uiso 1 1 calc R U . . .
C23 C 0.13352(15) 0.60413(17) 0.31916(12) 0.0337(4) Uani 1 1 d . . . . .
H23A H 0.075995 0.683986 0.308207 0.051 Uiso 1 1 calc R U . . .
H23B H 0.110601 0.559167 0.359486 0.051 Uiso 1 1 calc R U . . .
H23C H 0.143780 0.575545 0.278559 0.051 Uiso 1 1 calc R U . . .
C24 C 0.35158(14) 0.39674(14) 0.17578(8) 0.0211(3) Uani 1 1 d . . . . .
C25 C 0.39148(17) 0.47690(17) 0.12712(9) 0.0304(4) Uani 1 1 d . . . . .
H25A H 0.410527 0.460094 0.081714 0.046 Uiso 1 1 calc R U . . .
H25B H 0.457352 0.466852 0.147748 0.046 Uiso 1 1 calc R U . . .
H25C H 0.332336 0.555567 0.120451 0.046 Uiso 1 1 calc R U . . .
C26 C 0.24369(17) 0.4185(2) 0.14775(11) 0.0383(5) Uani 1 1 d . . . . .
H26A H 0.187190 0.497562 0.143602 0.057 Uiso 1 1 calc R U . . .
H26B H 0.217916 0.367323 0.180018 0.057 Uiso 1 1 calc R U . . .
H26C H 0.256348 0.404756 0.101543 0.057 Uiso 1 1 calc R U . . .
C27 C 0.4405(2) 0.27356(17) 0.18575(11) 0.0395(5) Uani 1 1 d . . . . .
H27A H 0.456745 0.256526 0.140417 0.059 Uiso 1 1 calc R U . . .
H27B H 0.413685 0.223356 0.218136 0.059 Uiso 1 1 calc R U . . .
H27C H 0.508323 0.261440 0.205131 0.059 Uiso 1 1 calc R U . . .
C28 C 0.55585(15) 0.83207(14) 0.24176(10) 0.0255(3) Uani 1 1 d . . . . .
C29 C 0.60764(19) 0.83302(18) 0.30377(11) 0.0361(4) Uani 1 1 d . . . . .
H29A H 0.673452 0.843116 0.288211 0.054 Uiso 1 1 calc R U . . .
H29B H 0.629431 0.760801 0.340381 0.054 Uiso 1 1 calc R U . . .
H29C H 0.553301 0.895770 0.322554 0.054 Uiso 1 1 calc R U . . .
C30 C 0.5131(2) 0.94706(16) 0.18674(12) 0.0400(5) Uani 1 1 d . . . . .
H30A H 0.574780 0.964234 0.170817 0.060 Uiso 1 1 calc R U . . .
H30B H 0.455615 1.006054 0.207210 0.060 Uiso 1 1 calc R U . . .
H30C H 0.481497 0.944868 0.146805 0.060 Uiso 1 1 calc R U . . .
C31 C 0.46361(15) 0.80046(16) 0.26704(11) 0.0309(4) Uani 1 1 d . . . . .
H31A H 0.428319 0.803633 0.226730 0.046 Uiso 1 1 calc R U . . .
H31B H 0.408008 0.854059 0.291767 0.046 Uiso 1 1 calc R U . . .
H31C H 0.494978 0.723282 0.298950 0.046 Uiso 1 1 calc R U . . .
C32 C 0.47934(15) 0.76264(15) 0.05761(9) 0.0243(3) Uani 1 1 d . . . . .
C33 C 0.4463(2) 0.8664(2) -0.00573(12) 0.0504(6) Uani 1 1 d . . . . .
H33A H 0.513382 0.865323 -0.030271 0.076 Uiso 1 1 calc R U . . .
H33B H 0.405030 0.935524 0.009780 0.076 Uiso 1 1 calc R U . . .
H33C H 0.399318 0.865294 -0.037517 0.076 Uiso 1 1 calc R U . . .
C34 C 0.37698(16) 0.76371(19) 0.09792(11) 0.0362(4) Uani 1 1 d . . . . .
H34A H 0.328941 0.761132 0.067626 0.054 Uiso 1 1 calc R U . . .
H34B H 0.336042 0.833329 0.112914 0.054 Uiso 1 1 calc R U . . .
H34C H 0.399995 0.697365 0.139190 0.054 Uiso 1 1 calc R U . . .
C35 C 0.54460(16) 0.65376(17) 0.03565(10) 0.0315(4) Uani 1 1 d . . . . .
H35A H 0.497499 0.649140 0.005789 0.047 Uiso 1 1 calc R U . . .
H35B H 0.568141 0.588257 0.077439 0.047 Uiso 1 1 calc R U . . .
H35C H 0.610296 0.653590 0.009540 0.047 Uiso 1 1 calc R U . . .
C36 C 0.82361(16) 0.68942(18) 0.07858(10) 0.0321(4) Uani 1 1 d . U . . .
C40 C 0.72209(17) 0.15425(16) 0.40165(10) 0.0329(4) Uani 1 1 d . . . . .
H40A H 0.771943 0.112370 0.368473 0.040 Uiso 1 1 calc R U . . .
H40B H 0.644533 0.176189 0.391439 0.040 Uiso 1 1 calc R U . . .
C41 C 0.7544(2) 0.0812(2) 0.47678(14) 0.0593(7) Uani 1 1 d . . . . .
H41A H 0.696914 0.058784 0.498551 0.071 Uiso 1 1 calc R U . . .
H41B H 0.826417 0.011575 0.478578 0.071 Uiso 1 1 calc R U . . .
C42 C 0.7634(2) 0.1552(2) 0.51408(11) 0.0515(6) Uani 1 1 d . . . . .
H42A H 0.822193 0.109042 0.550946 0.062 Uiso 1 1 calc R U . . .
H42B H 0.691881 0.197846 0.535599 0.062 Uiso 1 1 calc R U . . .
C43 C 0.79335(17) 0.23503(18) 0.45587(10) 0.0348(4) Uani 1 1 d . . . . .
H43 H 0.765802 0.308439 0.467298 0.042 Uiso 1 1 calc R U . . .
C44 C 0.91615(19) 0.1852(2) 0.44227(14) 0.0547(7) Uani 1 1 d . . . . .
H44A H 0.943641 0.110778 0.434313 0.082 Uiso 1 1 calc R U . . .
H44B H 0.954974 0.176169 0.482910 0.082 Uiso 1 1 calc R U . . .
H44C H 0.929903 0.235999 0.400710 0.082 Uiso 1 1 calc R U . . .
O1 O 0.58951(9) 0.49860(10) 0.36830(5) 0.0192(2) Uani 1 1 d . . . . .
O2 O 0.77558(9) 0.28608(9) 0.24113(6) 0.0172(2) Uani 1 1 d . . . . .
O3 O 0.51491(9) 0.40188(9) 0.28082(6) 0.0180(2) Uani 1 1 d . . . . .
O4 O 0.62932(9) 0.56875(9) 0.20095(5) 0.0167(2) Uani 1 1 d . . . . .
O5 O 0.73297(10) 0.25378(10) 0.39536(6) 0.0258(3) Uani 1 1 d . . . . .
O6 O 0.81882(9) 0.43856(10) 0.31442(6) 0.0212(2) Uani 1 1 d . . . . .
O7 O 0.86517(10) 0.18359(10) 0.13813(6) 0.0216(2) Uani 1 1 d . . . . .
O8 O 0.98938(9) 0.18072(10) 0.23176(6) 0.0222(2) Uani 1 1 d . . . . .
O9 O 0.88879(10) 0.05678(9) 0.26648(6) 0.0226(2) Uani 1 1 d . . . . .
O10 O 0.44596(9) 0.26322(9) 0.35686(6) 0.0197(2) Uani 1 1 d . . . . .
O11 O 0.32392(9) 0.47545(9) 0.35513(6) 0.0189(2) Uani 1 1 d . . . . .
O12 O 0.32445(9) 0.42246(9) 0.24225(6) 0.0179(2) Uani 1 1 d . . . . .
O13 O 0.64450(9) 0.74731(10) 0.21230(6) 0.0209(2) Uani 1 1 d . . . . .
O14 O 0.54463(10) 0.77247(10) 0.10247(6) 0.0231(2) Uani 1 1 d . . . . .
O15 O 0.76513(10) 0.63297(10) 0.12400(6) 0.0227(2) Uani 1 1 d . . . . .
Si1 Si 0.87636(3) 0.17936(3) 0.21874(2) 0.01593(8) Uani 1 1 d . . . . .
Si2 Si 0.64295(3) 0.67960(4) 0.15980(2) 0.01567(8) Uani 1 1 d . . . . .
Si3 Si 0.40325(3) 0.39285(3) 0.30688(2) 0.01435(8) Uani 1 1 d . . . . .
Ce1 Ce 0.65804(2) 0.42042(2) 0.28579(2) 0.01243(3) Uani 1 1 d . . . . .
C37 C 0.7848(4) 0.8071(3) 0.0849(2) 0.0569(12) Uani 0.667(4) 1 d . U P A 1
H37A H 0.826249 0.841631 0.052332 0.085 Uiso 0.667(4) 1 calc R U P A 1
H37B H 0.797823 0.801838 0.133010 0.085 Uiso 0.667(4) 1 calc R U P A 1
H37C H 0.705157 0.854040 0.073551 0.085 Uiso 0.667(4) 1 calc R U P A 1
C49 C 0.8200(4) 0.4942(4) 0.4189(2) 0.0447(12) Uani 0.525(6) 1 d D U P B 1
H49A H 0.769114 0.466998 0.445958 0.067 Uiso 0.525(6) 1 calc R U P B 1
H49B H 0.799856 0.568479 0.424598 0.067 Uiso 0.525(6) 1 calc R U P B 1
H49C H 0.896417 0.439939 0.435866 0.067 Uiso 0.525(6) 1 calc R U P B 1
C48 C 0.8135(5) 0.5029(6) 0.3601(3) 0.0382(11) Uani 0.525(6) 1 d . U P B 1
H48 H 0.739888 0.572364 0.346403 0.046 Uiso 0.525(6) 1 calc R U P B 1
C47 C 0.8990(5) 0.5509(5) 0.3232(3) 0.0460(11) Uani 0.525(6) 1 d D U P B 1
H47A H 0.859666 0.626517 0.289023 0.055 Uiso 0.525(6) 1 calc R U P B 1
H47B H 0.937492 0.557024 0.358535 0.055 Uiso 0.525(6) 1 calc R U P B 1
C46 C 0.9821(8) 0.4612(7) 0.2860(4) 0.0323(12) Uani 0.525(6) 1 d . U P B 1
H46A H 1.009197 0.496685 0.242149 0.039 Uiso 0.525(6) 1 calc R U P B 1
H46B H 1.046562 0.401432 0.316881 0.039 Uiso 0.525(6) 1 calc R U P B 1
C45 C 0.9163(18) 0.4148(19) 0.2713(10) 0.0256(15) Uani 0.525(6) 1 d . U P B 1
H45A H 0.893175 0.448084 0.221248 0.031 Uiso 0.525(6) 1 calc R U P B 1
H45B H 0.962389 0.331547 0.279890 0.031 Uiso 0.525(6) 1 calc R U P B 1
C38 C 0.8013(4) 0.6978(4) 0.00269(17) 0.0517(10) Uani 0.667(4) 1 d . U P A 1
H38A H 0.722225 0.748862 -0.009163 0.078 Uiso 0.667(4) 1 calc R U P A 1
H38B H 0.821543 0.622175 -0.000542 0.078 Uiso 0.667(4) 1 calc R U P A 1
H38C H 0.846066 0.727823 -0.030118 0.078 Uiso 0.667(4) 1 calc R U P A 1
C39 C 0.9451(3) 0.6139(4) 0.0939(2) 0.0563(12) Uani 0.667(4) 1 d . U P A 1
H39A H 0.966923 0.539377 0.087979 0.084 Uiso 0.667(4) 1 calc R U P A 1
H39B H 0.960881 0.604793 0.142270 0.084 Uiso 0.667(4) 1 calc R U P A 1
H39C H 0.987154 0.647927 0.061574 0.084 Uiso 0.667(4) 1 calc R U P A 1
C37A C 0.8827(7) 0.7066(8) 0.1331(4) 0.0571(19) Uani 0.333(4) 1 d . U P A 2
H37D H 0.944707 0.633311 0.156453 0.086 Uiso 0.333(4) 1 calc R U P A 2
H37E H 0.828912 0.737235 0.168243 0.086 Uiso 0.333(4) 1 calc R U P A 2
H37F H 0.911036 0.759833 0.108332 0.086 Uiso 0.333(4) 1 calc R U P A 2
C38A C 0.7525(7) 0.7947(9) 0.0303(6) 0.085(4) Uani 0.333(4) 1 d . U P A 2
H38D H 0.797603 0.827113 0.000158 0.128 Uiso 0.333(4) 1 calc R U P A 2
H38E H 0.700018 0.847816 0.056384 0.128 Uiso 0.333(4) 1 calc R U P A 2
H38F H 0.711291 0.781449 0.001395 0.128 Uiso 0.333(4) 1 calc R U P A 2
C39A C 0.9136(7) 0.6040(7) 0.0464(5) 0.057(2) Uani 0.333(4) 1 d . U P A 2
H39D H 0.881022 0.586338 0.014552 0.085 Uiso 0.333(4) 1 calc R U P A 2
H39E H 0.956854 0.534590 0.083268 0.085 Uiso 0.333(4) 1 calc R U P A 2
H39F H 0.962471 0.634536 0.020054 0.085 Uiso 0.333(4) 1 calc R U P A 2
C45A C 0.914(2) 0.414(2) 0.2655(11) 0.0257(18) Uani 0.475(6) 1 d . U P B 2
H45C H 0.891142 0.464862 0.217279 0.031 Uiso 0.475(6) 1 calc R U P B 2
H45D H 0.952710 0.333922 0.264715 0.031 Uiso 0.475(6) 1 calc R U P B 2
C46A C 0.9875(9) 0.4430(9) 0.3027(5) 0.0379(15) Uani 0.475(6) 1 d . U P B 2
H46C H 1.054613 0.439812 0.276001 0.045 Uiso 0.475(6) 1 calc R U P B 2
H46D H 1.007440 0.396449 0.351978 0.045 Uiso 0.475(6) 1 calc R U P B 2
C47A C 0.8885(5) 0.5706(6) 0.2952(3) 0.0342(10) Uani 0.475(6) 1 d . U P B 2
H47C H 0.907262 0.613411 0.317503 0.041 Uiso 0.475(6) 1 calc R U P B 2
H47D H 0.864459 0.614137 0.245923 0.041 Uiso 0.475(6) 1 calc R U P B 2
C48A C 0.8050(4) 0.5356(5) 0.3368(3) 0.0248(10) Uani 0.475(6) 1 d . U P B 2
H48C H 0.819961 0.512319 0.387753 0.030 Uiso 0.475(6) 1 calc R U P B 2
H48D H 0.728305 0.599247 0.326551 0.030 Uiso 0.475(6) 1 calc R U P B 2

loop_
_atom_site_aniso_label
_atom_site_aniso_U_11
_atom_site_aniso_U_22
_atom_site_aniso_U_33
_atom_site_aniso_U_23
_atom_site_aniso_U_13
_atom_site_aniso_U_12
C1 0.0134(6) 0.0227(7) 0.0115(6) -0.0063(5) 0.0012(5) -0.0074(6)
C2 0.0187(7) 0.0224(7) 0.0153(7) -0.0055(6) 0.0023(5) -0.0117(6)
C3 0.0190(7) 0.0236(8) 0.0162(7) -0.0101(6) 0.0028(5) -0.0104(6)
C4 0.0237(8) 0.0255(8) 0.0178(7) -0.0055(6) 0.0007(6) -0.0089(7)
C5 0.0399(11) 0.0325(10) 0.0252(9) -0.0020(7) 0.0016(8) -0.0200(9)
C6 0.0263(9) 0.0362(10) 0.0286(9) -0.0042(8) -0.0067(7) -0.0101(8)
C7 0.0438(12) 0.0435(12) 0.0216(9) -0.0155(8) 0.0048(8) -0.0136(9)
C8 0.0128(7) 0.0309(9) 0.0370(10) -0.0137(8) -0.0001(7) -0.0021(7)
C9 0.0236(10) 0.0667(17) 0.089(2) -0.0424(16) 0.0090(11) -0.0213(11)
C10 0.0233(9) 0.0483(13) 0.0590(14) -0.0323(12) 0.0060(9) -0.0041(9)
C11 0.0253(11) 0.0657(17) 0.0482(14) 0.0012(12) -0.0085(10) 0.0061(11)
C12 0.0344(10) 0.0185(8) 0.0475(12) -0.0010(8) -0.0095(9) -0.0143(8)
C13 0.0404(12) 0.0371(12) 0.0733(17) 0.0092(11) -0.0208(11) -0.0272(10)
C14 0.0427(12) 0.0209(9) 0.0555(14) 0.0032(9) -0.0049(10) -0.0162(9)
C15 0.0744(17) 0.0279(11) 0.0506(14) -0.0128(10) -0.0131(12) -0.0233(11)
C16 0.0263(8) 0.0201(8) 0.0235(8) 0.0000(6) -0.0005(6) -0.0135(7)
C17 0.0427(11) 0.0354(10) 0.0225(8) -0.0031(7) 0.0045(8) -0.0227(9)
C18 0.0315(10) 0.0404(11) 0.0385(11) 0.0005(9) -0.0024(8) -0.0264(9)
C19 0.0496(12) 0.0202(9) 0.0402(11) -0.0026(8) 0.0003(9) -0.0172(9)
C20 0.0159(7) 0.0199(8) 0.0312(8) -0.0123(7) 0.0004(6) -0.0051(6)
C21 0.0378(11) 0.0202(9) 0.0591(14) -0.0068(9) 0.0100(10) -0.0139(8)
C22 0.0325(10) 0.0425(12) 0.0548(13) -0.0354(11) -0.0067(9) 0.0012(9)
C23 0.0176(8) 0.0296(9) 0.0525(12) -0.0157(9) -0.0045(8) -0.0064(7)
C24 0.0229(8) 0.0237(8) 0.0172(7) -0.0068(6) -0.0012(6) -0.0105(6)
C25 0.0371(10) 0.0374(10) 0.0187(8) -0.0056(7) 0.0028(7) -0.0210(9)
C26 0.0358(10) 0.0618(14) 0.0287(10) -0.0160(9) -0.0039(8) -0.0287(10)
C27 0.0536(13) 0.0249(9) 0.0271(9) -0.0126(8) 0.0003(9) -0.0060(9)
C28 0.0277(8) 0.0194(8) 0.0326(9) -0.0138(7) 0.0058(7) -0.0111(7)
C29 0.0470(12) 0.0361(11) 0.0394(11) -0.0230(9) 0.0059(9) -0.0244(9)
C30 0.0500(13) 0.0193(9) 0.0480(12) -0.0105(8) 0.0003(10) -0.0137(9)
C31 0.0239(8) 0.0301(9) 0.0398(10) -0.0182(8) 0.0094(7) -0.0109(7)
C32 0.0267(8) 0.0228(8) 0.0200(7) -0.0011(6) -0.0063(6) -0.0105(7)
C33 0.0643(16) 0.0375(12) 0.0400(12) 0.0142(10) -0.0270(11) -0.0247(11)
C34 0.0274(9) 0.0478(12) 0.0402(11) -0.0206(9) 0.0015(8) -0.0182(9)
C35 0.0320(9) 0.0369(10) 0.0251(9) -0.0138(8) -0.0025(7) -0.0122(8)
C36 0.0323(9) 0.0399(10) 0.0332(9) -0.0103(8) 0.0138(7) -0.0273(8)
C40 0.0362(10) 0.0234(9) 0.0308(9) 0.0022(7) -0.0022(8) -0.0129(8)
C41 0.0652(17) 0.0475(14) 0.0495(14) 0.0236(12) -0.0173(12) -0.0321(13)
C42 0.0489(13) 0.0532(14) 0.0226(10) 0.0075(9) -0.0046(9) -0.0112(11)
C43 0.0335(10) 0.0370(11) 0.0222(8) -0.0021(8) -0.0098(7) -0.0090(8)
C44 0.0338(12) 0.0519(15) 0.0570(15) 0.0076(12) -0.0153(11) -0.0138(11)
O1 0.0204(5) 0.0253(6) 0.0128(5) -0.0081(4) 0.0051(4) -0.0112(5)
O2 0.0142(5) 0.0147(5) 0.0189(5) -0.0053(4) 0.0016(4) -0.0041(4)
O3 0.0144(5) 0.0201(5) 0.0198(5) -0.0057(4) 0.0012(4) -0.0085(4)
O4 0.0169(5) 0.0164(5) 0.0159(5) -0.0033(4) 0.0014(4) -0.0083(4)
O5 0.0300(6) 0.0237(6) 0.0171(5) 0.0021(5) -0.0052(5) -0.0108(5)
O6 0.0165(5) 0.0261(6) 0.0241(6) -0.0117(5) 0.0002(4) -0.0096(5)
O7 0.0225(6) 0.0180(5) 0.0203(5) -0.0069(4) -0.0010(4) -0.0055(4)
O8 0.0126(5) 0.0213(6) 0.0310(6) -0.0112(5) 0.0001(4) -0.0044(4)
O9 0.0215(6) 0.0151(5) 0.0280(6) -0.0036(5) -0.0019(5) -0.0071(4)
O10 0.0182(5) 0.0162(5) 0.0209(5) -0.0008(4) -0.0001(4) -0.0077(4)
O11 0.0150(5) 0.0192(5) 0.0193(5) -0.0070(4) 0.0004(4) -0.0049(4)
O12 0.0154(5) 0.0215(5) 0.0163(5) -0.0058(4) -0.0006(4) -0.0079(4)
O13 0.0212(5) 0.0222(6) 0.0243(6) -0.0112(5) 0.0036(4) -0.0121(5)
O14 0.0272(6) 0.0167(5) 0.0239(6) 0.0005(4) -0.0071(5) -0.0110(5)
O15 0.0217(6) 0.0239(6) 0.0230(6) -0.0065(5) 0.0092(4) -0.0135(5)
Si1 0.01263(18) 0.01376(18) 0.01864(19) -0.00538(15) 0.00027(15) -0.00373(15)
Si2 0.01633(19) 0.01496(19) 0.01568(18) -0.00339(15) 0.00177(15) -0.00829(16)
Si3 0.01254(18) 0.01523(19) 0.01471(18) -0.00401(15) 0.00020(14) -0.00628(15)
Ce1 0.01170(4) 0.01382(4) 0.01023(4) -0.00299(3) 0.00100(3) -0.00533(3)
C37 0.073(3) 0.0508(19) 0.069(3) -0.0233(19) 0.037(2) -0.051(2)
C49 0.041(2) 0.067(3) 0.0317(17) -0.0209(18) -0.0021(15) -0.025(2)
C48 0.0292(19) 0.056(3) 0.0403(19) -0.033(2) -0.0030(16) -0.017(2)
C47 0.0282(18) 0.057(3) 0.075(3) -0.043(2) -0.008(2) -0.0203(17)
C46 0.0201(18) 0.039(2) 0.041(3) -0.014(2) -0.0056(19) -0.0132(17)
C45 0.017(3) 0.038(3) 0.027(3) -0.019(2) 0.004(2) -0.012(2)
C38 0.065(2) 0.079(3) 0.0268(13) -0.0051(16) 0.0098(14) -0.054(2)
C39 0.0296(13) 0.077(3) 0.047(2) 0.0036(19) 0.0097(14) -0.0283(15)
C37A 0.069(4) 0.093(5) 0.055(3) -0.033(4) 0.025(3) -0.071(4)
C38A 0.050(4) 0.077(5) 0.090(6) 0.039(4) 0.007(3) -0.039(3)
C39A 0.054(4) 0.068(4) 0.074(5) -0.041(4) 0.045(3) -0.047(3)
C45A 0.015(3) 0.035(3) 0.035(4) -0.014(3) 0.006(3) -0.017(2)
C46A 0.020(2) 0.050(3) 0.057(4) -0.028(2) 0.002(3) -0.0183(19)
C47A 0.0281(18) 0.046(2) 0.040(2) -0.022(2) -0.0103(18) -0.0178(15)
C48A 0.0169(16) 0.031(2) 0.025(2) -0.0166(17) -0.0082(15) -0.0035(15)

loop_
_atom_type_symbol
_atom_type_description
_atom_type_scat_dispersion_real
_atom_type_scat_dispersion_imag
_atom_type_scat_source
C C 0.0033 0.0016 'International Tables Vol C Tables 4.2.6.8 and 6.1.1.4'
H H 0.0000 0.0000 'International Tables Vol C Tables 4.2.6.8 and 6.1.1.4'
O O 0.0106 0.0060 'International Tables Vol C Tables 4.2.6.8 and 6.1.1.4'
Si Si 0.0817 0.0704 'International Tables Vol C Tables 4.2.6.8 and 6.1.1.4'
Ce Ce -0.2486 2.6331 'International Tables Vol C Tables 4.2.6.8 and 6.1.1.4'

loop_
_geom_angle_atom_site_label_1
_geom_angle_atom_site_label_2
_geom_angle_atom_site_label_3
_geom_angle
_geom_angle_site_symmetry_1
_geom_angle_site_symmetry_3
_geom_angle_publ_flag
O1 C1 C3 120.73(13) . 2_666 ?
O1 C1 C2 120.25(14) . . ?
C3 C1 C2 119.01(13) 2_666 . ?
C3 C2 C1 120.43(14) . . ?
C3 C2 H2 119.8 . . ?
C1 C2 H2 119.8 . . ?
C2 C3 C1 120.55(14) . 2_666 ?
C2 C3 H3 119.7 . . ?
C1 C3 H3 119.7 2_666 . ?
O7 C4 C5 111.15(14) . . ?
O7 C4 C7 105.55(14) . . ?
C5 C4 C7 110.94(16) . . ?
O7 C4 C6 107.84(14) . . ?
C5 C4 C6 110.72(16) . . ?
C7 C4 C6 110.48(16) . . ?
C4 C5 H5A 109.5 . . ?
C4 C5 H5B 109.5 . . ?
H5A C5 H5B 109.5 . . ?
C4 C5 H5C 109.5 . . ?
H5A C5 H5C 109.5 . . ?
H5B C5 H5C 109.5 . . ?
C4 C6 H6A 109.5 . . ?
C4 C6 H6B 109.5 . . ?
H6A C6 H6B 109.5 . . ?
C4 C6 H6C 109.5 . . ?
H6A C6 H6C 109.5 . . ?
H6B C6 H6C 109.5 . . ?
C4 C7 H7A 109.5 . . ?
C4 C7 H7B 109.5 . . ?
H7A C7 H7B 109.5 . . ?
C4 C7 H7C 109.5 . . ?
H7A C7 H7C 109.5 . . ?
H7B C7 H7C 109.5 . . ?
O8 C8 C9 105.73(16) . . ?
O8 C8 C10 111.65(15) . . ?
C9 C8 C10 109.43(19) . . ?
O8 C8 C11 107.62(16) . . ?
C9 C8 C11 112.0(2) . . ?
C10 C8 C11 110.4(2) . . ?
C8 C9 H9A 109.5 . . ?
C8 C9 H9B 109.5 . . ?
H9A C9 H9B 109.5 . . ?
C8 C9 H9C 109.5 . . ?
H9A C9 H9C 109.5 . . ?
H9B C9 H9C 109.5 . . ?
C8 C10 H10A 109.5 . . ?
C8 C10 H10B 109.5 . . ?
H10A C10 H10B 109.5 . . ?
C8 C10 H10C 109.5 . . ?
H10A C10 H10C 109.5 . . ?
H10B C10 H10C 109.5 . . ?
C8 C11 H11A 109.5 . . ?
C8 C11 H11B 109.5 . . ?
H11A C11 H11B 109.5 . . ?
C8 C11 H11C 109.5 . . ?
H11A C11 H11C 109.5 . . ?
H11B C11 H11C 109.5 . . ?
O9 C12 C15 108.95(17) . . ?
O9 C12 C13 109.72(15) . . ?
C15 C12 C13 111.7(2) . . ?
O9 C12 C14 105.65(16) . . ?
C15 C12 C14 110.23(17) . . ?
C13 C12 C14 110.36(19) . . ?
C12 C13 H13A 109.5 . . ?
C12 C13 H13B 109.5 . . ?
H13A C13 H13B 109.5 . . ?
C12 C13 H13C 109.5 . . ?
H13A C13 H13C 109.5 . . ?
H13B C13 H13C 109.5 . . ?
C12 C14 H14A 109.5 . . ?
C12 C14 H14B 109.5 . . ?
H14A C14 H14B 109.5 . . ?
C12 C14 H14C 109.5 . . ?
H14A C14 H14C 109.5 . . ?
H14B C14 H14C 109.5 . . ?
C12 C15 H15A 109.5 . . ?
C12 C15 H15B 109.5 . . ?
H15A C15 H15B 109.5 . . ?
C12 C15 H15C 109.5 . . ?
H15A C15 H15C 109.5 . . ?
H15B C15 H15C 109.5 . . ?
O10 C16 C18 111.67(14) . . ?
O10 C16 C19 104.99(14) . . ?
C18 C16 C19 110.26(16) . . ?
O10 C16 C17 108.14(14) . . ?
C18 C16 C17 110.42(16) . . ?
C19 C16 C17 111.24(15) . . ?
C16 C17 H17A 109.5 . . ?
C16 C17 H17B 109.5 . . ?
H17A C17 H17B 109.5 . . ?
C16 C17 H17C 109.5 . . ?
H17A C17 H17C 109.5 . . ?
H17B C17 H17C 109.5 . . ?
C16 C18 H18A 109.5 . . ?
C16 C18 H18B 109.5 . . ?
H18A C18 H18B 109.5 . . ?
C16 C18 H18C 109.5 . . ?
H18A C18 H18C 109.5 . . ?
H18B C18 H18C 109.5 . . ?
C16 C19 H19A 109.5 . . ?
C16 C19 H19B 109.5 . . ?
H19A C19 H19B 109.5 . . ?
C16 C19 H19C 109.5 . . ?
H19A C19 H19C 109.5 . . ?
H19B C19 H19C 109.5 . . ?
O11 C20 C22 106.10(14) . . ?
O11 C20 C23 108.12(14) . . ?
C22 C20 C23 110.64(16) . . ?
O11 C20 C21 110.36(14) . . ?
C22 C20 C21 110.54(18) . . ?
C23 C20 C21 110.95(17) . . ?
C20 C21 H21A 109.5 . . ?
C20 C21 H21B 109.5 . . ?
H21A C21 H21B 109.5 . . ?
C20 C21 H21C 109.5 . . ?
H21A C21 H21C 109.5 . . ?
H21B C21 H21C 109.5 . . ?
C20 C22 H22A 109.5 . . ?
C20 C22 H22B 109.5 . . ?
H22A C22 H22B 109.5 . . ?
C20 C22 H22C 109.5 . . ?
H22A C22 H22C 109.5 . . ?
H22B C22 H22C 109.5 . . ?
C20 C23 H23A 109.5 . . ?
C20 C23 H23B 109.5 . . ?
H23A C23 H23B 109.5 . . ?
C20 C23 H23C 109.5 . . ?
H23A C23 H23C 109.5 . . ?
H23B C23 H23C 109.5 . . ?
O12 C24 C25 108.63(13) . . ?
O12 C24 C26 105.61(14) . . ?
C25 C24 C26 110.14(15) . . ?
O12 C24 C27 110.24(13) . . ?
C25 C24 C27 110.82(16) . . ?
C26 C24 C27 111.25(17) . . ?
C24 C25 H25A 109.5 . . ?
C24 C25 H25B 109.5 . . ?
H25A C25 H25B 109.5 . . ?
C24 C25 H25C 109.5 . . ?
H25A C25 H25C 109.5 . . ?
H25B C25 H25C 109.5 . . ?
C24 C26 H26A 109.5 . . ?
C24 C26 H26B 109.5 . . ?
H26A C26 H26B 109.5 . . ?
C24 C26 H26C 109.5 . . ?
H26A C26 H26C 109.5 . . ?
H26B C26 H26C 109.5 . . ?
C24 C27 H27A 109.5 . . ?
C24 C27 H27B 109.5 . . ?
H27A C27 H27B 109.5 . . ?
C24 C27 H27C 109.5 . . ?
H27A C27 H27C 109.5 . . ?
H27B C27 H27C 109.5 . . ?
O13 C28 C31 110.41(13) . . ?
O13 C28 C30 108.91(15) . . ?
C31 C28 C30 111.46(17) . . ?
O13 C28 C29 105.74(15) . . ?
C31 C28 C29 109.90(16) . . ?
C30 C28 C29 110.25(16) . . ?
C28 C29 H29A 109.5 . . ?
C28 C29 H29B 109.5 . . ?
H29A C29 H29B 109.5 . . ?
C28 C29 H29C 109.5 . . ?
H29A C29 H29C 109.5 . . ?
H29B C29 H29C 109.5 . . ?
C28 C30 H30A 109.5 . . ?
C28 C30 H30B 109.5 . . ?
H30A C30 H30B 109.5 . . ?
C28 C30 H30C 109.5 . . ?
H30A C30 H30C 109.5 . . ?
H30B C30 H30C 109.5 . . ?
C28 C31 H31A 109.5 . . ?
C28 C31 H31B 109.5 . . ?
H31A C31 H31B 109.5 . . ?
C28 C31 H31C 109.5 . . ?
H31A C31 H31C 109.5 . . ?
H31B C31 H31C 109.5 . . ?
O14 C32 C35 111.54(14) . . ?
O14 C32 C33 106.05(15) . . ?
C35 C32 C33 110.97(17) . . ?
O14 C32 C34 107.77(14) . . ?
C35 C32 C34 109.77(16) . . ?
C33 C32 C34 110.65(17) . . ?
C32 C33 H33A 109.5 . . ?
C32 C33 H33B 109.5 . . ?
H33A C33 H33B 109.5 . . ?
C32 C33 H33C 109.5 . . ?
H33A C33 H33C 109.5 . . ?
H33B C33 H33C 109.5 . . ?
C32 C34 H34A 109.5 . . ?
C32 C34 H34B 109.5 . . ?
H34A C34 H34B 109.5 . . ?
C32 C34 H34C 109.5 . . ?
H34A C34 H34C 109.5 . . ?
H34B C34 H34C 109.5 . . ?
C32 C35 H35A 109.5 . . ?
C32 C35 H35B 109.5 . . ?
H35A C35 H35B 109.5 . . ?
C32 C35 H35C 109.5 . . ?
H35A C35 H35C 109.5 . . ?
H35B C35 H35C 109.5 . . ?
C38A C36 O15 113.7(3) . . ?
C38A C36 C39A 115.4(7) . . ?
O15 C36 C39A 106.1(3) . . ?
O15 C36 C39 107.7(2) . . ?
O15 C36 C37 113.16(19) . . ?
C39 C36 C37 112.3(3) . . ?
O15 C36 C38 106.02(18) . . ?
C39 C36 C38 107.9(3) . . ?
C37 C36 C38 109.5(3) . . ?
C38A C36 C37A 112.1(7) . . ?
O15 C36 C37A 102.2(3) . . ?
C39A C36 C37A 106.2(5) . . ?
O5 C40 C41 106.19(18) . . ?
O5 C40 H40A 110.5 . . ?
C41 C40 H40A 110.5 . . ?
O5 C40 H40B 110.5 . . ?
C41 C40 H40B 110.5 . . ?
H40A C40 H40B 108.7 . . ?
C42 C41 C40 105.14(19) . . ?
C42 C41 H41A 110.7 . . ?
C40 C41 H41A 110.7 . . ?
C42 C41 H41B 110.7 . . ?
C40 C41 H41B 110.7 . . ?
H41A C41 H41B 108.8 . . ?
C41 C42 C43 103.35(18) . . ?
C41 C42 H42A 111.1 . . ?
C43 C42 H42A 111.1 . . ?
C41 C42 H42B 111.1 . . ?
C43 C42 H42B 111.1 . . ?
H42A C42 H42B 109.1 . . ?
O5 C43 C44 110.78(18) . . ?
O5 C43 C42 103.47(18) . . ?
C44 C43 C42 112.88(18) . . ?
O5 C43 H43 109.8 . . ?
C44 C43 H43 109.8 . . ?
C42 C43 H43 109.8 . . ?
C43 C44 H44A 109.5 . . ?
C43 C44 H44B 109.5 . . ?
H44A C44 H44B 109.5 . . ?
C43 C44 H44C 109.5 . . ?
H44A C44 H44C 109.5 . . ?
H44B C44 H44C 109.5 . . ?
C1 O1 Ce1 151.76(10) . . ?
Si1 O2 Ce1 170.45(7) . . ?
Si3 O3 Ce1 157.93(7) . . ?
Si2 O4 Ce1 154.68(7) . . ?
C40 O5 C43 109.61(14) . . ?
C40 O5 Ce1 119.15(10) . . ?
C43 O5 Ce1 131.17(11) . . ?
C45 O6 C48 110.8(7) . . ?
C48A O6 C45A 105.8(8) . . ?
C45 O6 Ce1 121.9(6) . . ?
C48 O6 Ce1 124.9(2) . . ?
C48A O6 Ce1 123.3(2) . . ?
C45A O6 Ce1 117.4(6) . . ?
C4 O7 Si1 131.64(10) . . ?
C8 O8 Si1 132.42(11) . . ?
C12 O9 Si1 132.24(11) . . ?
C16 O10 Si3 131.52(10) . . ?
C20 O11 Si3 131.25(10) . . ?
C24 O12 Si3 131.34(10) . . ?
C28 O13 Si2 131.55(11) . . ?
C32 O14 Si2 133.04(11) . . ?
C36 O15 Si2 132.92(12) . . ?
O2 Si1 O7 112.86(6) . . ?
O2 Si1 O8 105.87(6) . . ?
O7 Si1 O8 111.83(6) . . ?
O2 Si1 O9 114.00(6) . . ?
O7 Si1 O9 105.77(6) . . ?
O8 Si1 O9 106.44(6) . . ?
O4 Si2 O14 113.67(6) . . ?
O4 Si2 O15 105.97(6) . . ?
O14 Si2 O15 112.04(7) . . ?
O4 Si2 O13 112.67(6) . . ?
O14 Si2 O13 106.09(6) . . ?
O15 Si2 O13 106.25(6) . . ?
O3 Si3 O11 114.79(6) . . ?
O3 Si3 O10 105.02(6) . . ?
O11 Si3 O10 106.19(6) . . ?
O3 Si3 O12 112.82(6) . . ?
O11 Si3 O12 105.71(6) . . ?
O10 Si3 O12 112.27(6) . . ?
O1 Ce1 O3 91.82(4) . . ?
O1 Ce1 O4 98.94(4) . . ?
O3 Ce1 O4 102.75(4) . . ?
O1 Ce1 O2 154.30(4) . . ?
O3 Ce1 O2 98.01(4) . . ?
O4 Ce1 O2 101.91(4) . . ?
O1 Ce1 O6 79.42(4) . . ?
O3 Ce1 O6 169.79(4) . . ?
O4 Ce1 O6 83.95(4) . . ?
O2 Ce1 O6 87.98(4) . . ?
O1 Ce1 O5 76.88(4) . . ?
O3 Ce1 O5 92.58(4) . . ?
O4 Ce1 O5 164.29(4) . . ?
O2 Ce1 O5 79.00(4) . . ?
O6 Ce1 O5 80.40(4) . . ?
C36 C37 H37A 109.5 . . ?
C36 C37 H37B 109.5 . . ?
H37A C37 H37B 109.5 . . ?
C36 C37 H37C 109.5 . . ?
H37A C37 H37C 109.5 . . ?
H37B C37 H37C 109.5 . . ?
C48 C49 H49A 109.5 . . ?
C48 C49 H49B 109.5 . . ?
H49A C49 H49B 109.5 . . ?
C48 C49 H49C 109.5 . . ?
H49A C49 H49C 109.5 . . ?
H49B C49 H49C 109.5 . . ?
C49 C48 O6 141.1(6) . . ?
C49 C48 C47 103.2(4) . . ?
O6 C48 C47 102.0(4) . . ?
C49 C48 H48 101.7 . . ?
O6 C48 H48 101.7 . . ?
C47 C48 H48 101.7 . . ?
C46 C47 C48 103.7(6) . . ?
C46 C47 H47A 111.0 . . ?
C48 C47 H47A 111.0 . . ?
C46 C47 H47B 111.0 . . ?
C48 C47 H47B 111.0 . . ?
H47A C47 H47B 109.0 . . ?
C45 C46 C47 103.2(12) . . ?
C45 C46 H46A 111.1 . . ?
C47 C46 H46A 111.1 . . ?
C45 C46 H46B 111.1 . . ?
C47 C46 H46B 111.1 . . ?
H46A C46 H46B 109.1 . . ?
O6 C45 C46 111.5(13) . . ?
O6 C45 H45A 109.3 . . ?
C46 C45 H45A 109.3 . . ?
O6 C45 H45B 109.3 . . ?
C46 C45 H45B 109.3 . . ?
H45A C45 H45B 108.0 . . ?
C36 C38 H38A 109.5 . . ?
C36 C38 H38B 109.5 . . ?
H38A C38 H38B 109.5 . . ?
C36 C38 H38C 109.5 . . ?
H38A C38 H38C 109.5 . . ?
H38B C38 H38C 109.5 . . ?
C36 C39 H39A 109.5 . . ?
C36 C39 H39B 109.5 . . ?
H39A C39 H39B 109.5 . . ?
C36 C39 H39C 109.5 . . ?
H39A C39 H39C 109.5 . . ?
H39B C39 H39C 109.5 . . ?
C36 C37A H37D 109.5 . . ?
C36 C37A H37E 109.5 . . ?
H37D C37A H37E 109.5 . . ?
C36 C37A H37F 109.5 . . ?
H37D C37A H37F 109.5 . . ?
H37E C37A H37F 109.5 . . ?
C36 C38A H38D 109.5 . . ?
C36 C38A H38E 109.5 . . ?
H38D C38A H38E 109.5 . . ?
C36 C38A H38F 109.5 . . ?
H38D C38A H38F 109.5 . . ?
H38E C38A H38F 109.5 . . ?
C36 C39A H39D 109.5 . . ?
C36 C39A H39E 109.5 . . ?
H39D C39A H39E 109.5 . . ?
C36 C39A H39F 109.5 . . ?
H39D C39A H39F 109.5 . . ?
H39E C39A H39F 109.5 . . ?
O6 C45A C46A 98.4(13) . . ?
O6 C45A H45C 112.1 . . ?
C46A C45A H45C 112.1 . . ?
O6 C45A H45D 112.1 . . ?
C46A C45A H45D 112.1 . . ?
H45C C45A H45D 109.7 . . ?
C45A C46A C47A 91.8(12) . . ?
C45A C46A H46C 113.3 . . ?
C47A C46A H46C 113.3 . . ?
C45A C46A H46D 113.3 . . ?
C47A C46A H46D 113.3 . . ?
H46C C46A H46D 110.6 . . ?
C48A C47A C46A 95.4(6) . . ?
C48A C47A H47C 112.7 . . ?
C46A C47A H47C 112.7 . . ?
C48A C47A H47D 112.7 . . ?
C46A C47A H47D 112.7 . . ?
H47C C47A H47D 110.1 . . ?
O6 C48A C47A 105.8(4) . . ?
O6 C48A H48C 110.6 . . ?
C47A C48A H48C 110.6 . . ?
O6 C48A H48D 110.6 . . ?
C47A C48A H48D 110.6 . . ?
H48C C48A H48D 108.7 . . ?

loop_
_geom_bond_atom_site_label_1
_geom_bond_atom_site_label_2
_geom_bond_distance
_geom_bond_site_symmetry_2
_geom_bond_publ_flag
C1 O1 1.3540(17) . ?
C1 C3 1.394(2) 2_666 ?
C1 C2 1.395(2) . ?
C2 C3 1.390(2) . ?
C2 H2 0.9500 . ?
C3 H3 0.9500 . ?
C4 O7 1.437(2) . ?
C4 C5 1.522(3) . ?
C4 C7 1.526(2) . ?
C4 C6 1.528(2) . ?
C5 H5A 0.9800 . ?
C5 H5B 0.9800 . ?
C5 H5C 0.9800 . ?
C6 H6A 0.9800 . ?
C6 H6B 0.9800 . ?
C6 H6C 0.9800 . ?
C7 H7A 0.9800 . ?
C7 H7B 0.9800 . ?
C7 H7C 0.9800 . ?
C8 O8 1.4411(19) . ?
C8 C9 1.512(3) . ?
C8 C10 1.514(3) . ?
C8 C11 1.516(3) . ?
C9 H9A 0.9800 . ?
C9 H9B 0.9800 . ?
C9 H9C 0.9800 . ?
C10 H10A 0.9800 . ?
C10 H10B 0.9800 . ?
C10 H10C 0.9800 . ?
C11 H11A 0.9800 . ?
C11 H11B 0.9800 . ?
C11 H11C 0.9800 . ?
C12 O9 1.442(2) . ?
C12 C15 1.523(3) . ?
C12 C13 1.524(3) . ?
C12 C14 1.528(3) . ?
C13 H13A 0.9800 . ?
C13 H13B 0.9800 . ?
C13 H13C 0.9800 . ?
C14 H14A 0.9800 . ?
C14 H14B 0.9800 . ?
C14 H14C 0.9800 . ?
C15 H15A 0.9800 . ?
C15 H15B 0.9800 . ?
C15 H15C 0.9800 . ?
C16 O10 1.439(2) . ?
C16 C18 1.524(3) . ?
C16 C19 1.525(3) . ?
C16 C17 1.527(3) . ?
C17 H17A 0.9800 . ?
C17 H17B 0.9800 . ?
C17 H17C 0.9800 . ?
C18 H18A 0.9800 . ?
C18 H18B 0.9800 . ?
C18 H18C 0.9800 . ?
C19 H19A 0.9800 . ?
C19 H19B 0.9800 . ?
C19 H19C 0.9800 . ?
C20 O11 1.4449(19) . ?
C20 C22 1.514(3) . ?
C20 C23 1.517(2) . ?
C20 C21 1.519(3) . ?
C21 H21A 0.9800 . ?
C21 H21B 0.9800 . ?
C21 H21C 0.9800 . ?
C22 H22A 0.9800 . ?
C22 H22B 0.9800 . ?
C22 H22C 0.9800 . ?
C23 H23A 0.9800 . ?
C23 H23B 0.9800 . ?
C23 H23C 0.9800 . ?
C24 O12 1.4407(18) . ?
C24 C25 1.516(2) . ?
C24 C26 1.519(2) . ?
C24 C27 1.521(2) . ?
C25 H25A 0.9800 . ?
C25 H25B 0.9800 . ?
C25 H25C 0.9800 . ?
C26 H26A 0.9800 . ?
C26 H26B 0.9800 . ?
C26 H26C 0.9800 . ?
C27 H27A 0.9800 . ?
C27 H27B 0.9800 . ?
C27 H27C 0.9800 . ?
C28 O13 1.4385(19) . ?
C28 C31 1.518(3) . ?
C28 C30 1.523(3) . ?
C28 C29 1.526(3) . ?
C29 H29A 0.9800 . ?
C29 H29B 0.9800 . ?
C29 H29C 0.9800 . ?
C30 H30A 0.9800 . ?
C30 H30B 0.9800 . ?
C30 H30C 0.9800 . ?
C31 H31A 0.9800 . ?
C31 H31B 0.9800 . ?
C31 H31C 0.9800 . ?
C32 O14 1.438(2) . ?
C32 C35 1.518(3) . ?
C32 C33 1.520(3) . ?
C32 C34 1.521(3) . ?
C33 H33A 0.9800 . ?
C33 H33B 0.9800 . ?
C33 H33C 0.9800 . ?
C34 H34A 0.9800 . ?
C34 H34B 0.9800 . ?
C34 H34C 0.9800 . ?
C35 H35A 0.9800 . ?
C35 H35B 0.9800 . ?
C35 H35C 0.9800 . ?
C36 C38A 1.429(9) . ?
C36 O15 1.443(2) . ?
C36 C39A 1.481(7) . ?
C36 C39 1.492(4) . ?
C36 C37 1.510(4) . ?
C36 C38 1.553(4) . ?
C36 C37A 1.591(8) . ?
C40 O5 1.445(2) . ?
C40 C41 1.518(3) . ?
C40 H40A 0.9900 . ?
C40 H40B 0.9900 . ?
C41 C42 1.515(4) . ?
C41 H41A 0.9900 . ?
C41 H41B 0.9900 . ?
C42 C43 1.516(3) . ?
C42 H42A 0.9900 . ?
C42 H42B 0.9900 . ?
C43 O5 1.452(2) . ?
C43 C44 1.503(3) . ?
C43 H43 1.0000 . ?
C44 H44A 0.9800 . ?
C44 H44B 0.9800 . ?
C44 H44C 0.9800 . ?
O1 Ce1 2.1244(10) . ?
O2 Si1 1.6071(11) . ?
O2 Ce1 2.1534(10) . ?
O3 Si3 1.6078(11) . ?
O3 Ce1 2.1334(11) . ?
O4 Si2 1.6093(11) . ?
O4 Ce1 2.1396(11) . ?
O5 Ce1 2.5409(11) . ?
O6 C45 1.44(2) . ?
O6 C48 1.447(6) . ?
O6 C48A 1.483(6) . ?
O6 C45A 1.49(2) . ?
O6 Ce1 2.5132(11) . ?
O7 Si1 1.6263(12) . ?
O8 Si1 1.6264(12) . ?
O9 Si1 1.6272(12) . ?
O10 Si3 1.6284(12) . ?
O11 Si3 1.6238(11) . ?
O12 Si3 1.6293(11) . ?
O13 Si2 1.6327(12) . ?
O14 Si2 1.6238(12) . ?
O15 Si2 1.6290(12) . ?
C37 H37A 0.9800 . ?
C37 H37B 0.9800 . ?
C37 H37C 0.9800 . ?
C49 C48 1.159(7) . ?
C49 H49A 0.9800 . ?
C49 H49B 0.9800 . ?
C49 H49C 0.9800 . ?
C48 C47 1.619(7) . ?
C48 H48 1.0000 . ?
C47 C46 1.546(12) . ?
C47 H47A 0.9900 . ?
C47 H47B 0.9900 . ?
C46 C45 1.45(2) . ?
C46 H46A 0.9900 . ?
C46 H46B 0.9900 . ?
C45 H45A 0.9900 . ?
C45 H45B 0.9900 . ?
C38 H38A 0.9800 . ?
C38 H38B 0.9800 . ?
C38 H38C 0.9800 . ?
C39 H39A 0.9800 . ?
C39 H39B 0.9800 . ?
C39 H39C 0.9800 . ?
C37A H37D 0.9800 . ?
C37A H37E 0.9800 . ?
C37A H37F 0.9800 . ?
C38A H38D 0.9800 . ?
C38A H38E 0.9800 . ?
C38A H38F 0.9800 . ?
C39A H39D 0.9800 . ?
C39A H39E 0.9800 . ?
C39A H39F 0.9800 . ?
C45A C46A 1.59(2) . ?
C45A H45C 0.9900 . ?
C45A H45D 0.9900 . ?
C46A C47A 1.611(13) . ?
C46A H46C 0.9900 . ?
C46A H46D 0.9900 . ?
C47A C48A 1.516(7) . ?
C47A H47C 0.9900 . ?
C47A H47D 0.9900 . ?
C48A H48C 0.9900 . ?
C48A H48D 0.9900 . ?
